data_7058606
loop_
_publ_author_name
'Lima, Sudhir'
'Banerjee, Atanu'
'Mohanty, Monalisa'
'Sahu, Gurunath'
'Kausar, Chahat'
'Patra, S.K.'
'Garribba, Eugenio'
'Kaminsky, Werner'
'Dinda, Rupam'

_publ_section_title
;
 Synthesis, structure and biological evaluation of mixed ligand
 oxidovanadium(IV) complexes incorporating 2--(arylazo) phenolates
;
_journal_name_full 'New Journal of Chemistry'
_journal_paper_doi 10.1039/C9NJ01910C
_journal_year 2019
_chemical_formula_moiety 'C26 H17 N5 O5 V'
_chemical_formula_sum 'C26 H17 N5 O5 V'
_chemical_formula_weight 530.39
_space_group_IT_number 14
_space_group_name_Hall '-P 2ybc'
_space_group_name_H-M_alt 'P 1 21/c 1'
_symmetry_cell_setting monoclinic
_symmetry_Int_Tables_number 14
_symmetry_space_group_name_Hall '-P 2ybc'
_symmetry_space_group_name_H-M 'P 1 21/c 1'
_atom_sites_solution_hydrogens geom
_atom_sites_solution_primary direct
_audit_conform_dict_location ftp://ftp.iucr.org/pub/cif_core.dic
_audit_conform_dict_name cif_core.dic
_audit_conform_dict_version 2.4.3
_audit_creation_date 2018-09-18T10:48:26-00:00
_audit_creation_method 'WinGX routine CIF_UPDATE'
_audit_update_record
;
2019-04-03 deposited with the CCDC.    2019-07-12 downloaded from the CCDC.
;
_cell_angle_alpha 90
_cell_angle_beta 103.846(4)
_cell_angle_gamma 90
_cell_formula_units_Z 4
_cell_length_a 8.4764(7)
_cell_length_b 16.7531(13)
_cell_length_c 16.4889(14)
_cell_measurement_reflns_used 9869
_cell_measurement_temperature 100(2)
_cell_measurement_theta_max 26.37
_cell_measurement_theta_min 2.43
_cell_measurement_wavelength 0.71073
_cell_volume 2273.5(3)
_computing_cell_refinement 'SAINT V8.34A integration software'
_computing_data_collection 'Bruker APEX2 software'
_computing_data_reduction 'SORTAV (Blessing, 1995)'
_computing_molecular_graphics 'ORTEP-3 for Windows (Farrugia, 2012)'
_computing_publication_material 'WinGX publication routines (Farrugia, 2012)'
_computing_structure_refinement 'SHELXL-2014/7 (Sheldrick, 2014)'
_computing_structure_solution 'SHELXS-2013 (Sheldrick, 2008)'
_diffrn_ambient_temperature 100(2)
_diffrn_detector 'APEX-II CCD'
_diffrn_measured_fraction_theta_full 1
_diffrn_measured_fraction_theta_max 0.99
_diffrn_measurement_device '\k-geometry diffractometer'
_diffrn_measurement_device_type 'Bruker APEX-II'
_diffrn_measurement_method '\f or \w oscillation scans'
_diffrn_orient_matrix_UB_11 -0.014358
_diffrn_orient_matrix_UB_12 -0.042365
_diffrn_orient_matrix_UB_13 -0.043884
_diffrn_orient_matrix_UB_21 0.056205
_diffrn_orient_matrix_UB_22 0.034591
_diffrn_orient_matrix_UB_23 -0.033778
_diffrn_orient_matrix_UB_31 0.106763
_diffrn_orient_matrix_UB_32 -0.023908
_diffrn_orient_matrix_UB_33 0.028892
_diffrn_radiation_monochromator graphite
_diffrn_radiation_probe x-ray
_diffrn_radiation_type MoK\a
_diffrn_radiation_wavelength 0.71073
_diffrn_reflns_av_R_equivalents 0.0297
_diffrn_reflns_av_unetI/netI 0.0413
_diffrn_reflns_Laue_measured_fraction_full 1
_diffrn_reflns_Laue_measured_fraction_max 0.99
_diffrn_reflns_limit_h_max 11
_diffrn_reflns_limit_h_min -11
_diffrn_reflns_limit_k_max 22
_diffrn_reflns_limit_k_min -22
_diffrn_reflns_limit_l_max 22
_diffrn_reflns_limit_l_min -21
_diffrn_reflns_number 11204
_diffrn_reflns_point_group_measured_fraction_full 1
_diffrn_reflns_point_group_measured_fraction_max 0.99
_diffrn_reflns_theta_full 25
_diffrn_reflns_theta_max 28.497
_diffrn_reflns_theta_min 1.759
_diffrn_source 'sealed x-ray tube'
_diffrn_standards_number 0
_exptl_absorpt_coefficient_mu 0.487
_exptl_absorpt_correction_T_max 0.746
_exptl_absorpt_correction_T_min 0.657
_exptl_absorpt_correction_type multi-scan
_exptl_absorpt_process_details
;
SADABS-2012/1 - Bruker AXS area detector scaling and absorption correction
;
_exptl_crystal_colour gold
_exptl_crystal_density_diffrn 1.55
_exptl_crystal_density_method 'not measured'
_exptl_crystal_description needle
_exptl_crystal_F_000 1084
_exptl_crystal_size_max 0.5
_exptl_crystal_size_mid 0.07
_exptl_crystal_size_min 0.04
_refine_diff_density_max 0.268
_refine_diff_density_min -0.45
_refine_diff_density_rms 0.054
_refine_ls_extinction_method none
_refine_ls_goodness_of_fit_ref 1.007
_refine_ls_hydrogen_treatment constr
_refine_ls_matrix_type full
_refine_ls_number_constraints 0
_refine_ls_number_parameters 334
_refine_ls_number_reflns 5716
_refine_ls_number_restraints 0
_refine_ls_restrained_S_all 1.007
_refine_ls_R_factor_all 0.0649
_refine_ls_R_factor_gt 0.0357
_refine_ls_shift/su_max 0
_refine_ls_shift/su_mean 0
_refine_ls_structure_factor_coef Fsqd
_refine_ls_weighting_details 'w=1/[\s^2^(Fo^2^)+(0.0401P)^2^+0.9966P] where P=(Fo^2^+2Fc^2^)/3'
_refine_ls_weighting_scheme calc
_refine_ls_wR_factor_gt 0.0827
_refine_ls_wR_factor_ref 0.0953
_reflns_Friedel_coverage 0
_reflns_number_gt 4044
_reflns_number_total 5716
_reflns_threshold_expression 'I > 2\s(I)'
_cod_data_source_file c9nj01910c2.cif
_cod_data_source_block shelx_CCDC4
_cod_original_sg_symbol_H-M 'P 21/c'
_cod_database_code 7058606
_shelx_estimated_absorpt_t_min 0.793
_shelx_estimated_absorpt_t_max 0.981

loop_
_symmetry_equiv_pos_as_xyz
'x, y, z'
'-x, y+1/2, -z+1/2'
'-x, -y, -z'
'x, -y-1/2, z-1/2'

loop_
_atom_site_label
_atom_site_type_symbol
_atom_site_fract_x
_atom_site_fract_y
_atom_site_fract_z
_atom_site_U_iso_or_equiv
_atom_site_adp_type
_atom_site_occupancy
_atom_site_site_symmetry_order
_atom_site_calc_flag
_atom_site_refinement_flags_posn
_atom_site_refinement_flags_adp
C1 C 0.4304(2) 0.21462(12) 0.81815(12) 0.0303(4) Uani 1 1 d . .
C2 C 0.5604(2) 0.19990(13) 0.77833(12) 0.0362(5) Uani 1 1 d . .
H2 H 0.5729 0.1481 0.7574 0.043 Uiso 1 1 calc R U
C3 C 0.6657(2) 0.25823(14) 0.76995(12) 0.0375(5) Uani 1 1 d . .
H3 H 0.7499 0.2462 0.7428 0.045 Uiso 1 1 calc R U
C4 C 0.6548(2) 0.33731(13) 0.80043(12) 0.0349(5) Uani 1 1 d . .
C5 C 0.7636(2) 0.39829(16) 0.79017(13) 0.0451(6) Uani 1 1 d . .
H5 H 0.8492 0.3863 0.764 0.054 Uiso 1 1 calc R U
C6 C 0.7475(3) 0.47466(16) 0.81752(14) 0.0503(6) Uani 1 1 d . .
H6 H 0.8195 0.5154 0.8087 0.06 Uiso 1 1 calc R U
C7 C 0.6257(3) 0.49209(14) 0.85803(13) 0.0429(5) Uani 1 1 d . .
H7 H 0.6152 0.5448 0.8774 0.052 Uiso 1 1 calc R U
C8 C 0.5198(2) 0.43342(12) 0.87036(12) 0.0352(5) Uani 1 1 d . .
H8 H 0.4384 0.446 0.8992 0.042 Uiso 1 1 calc R U
C9 C 0.5303(2) 0.35525(12) 0.84100(12) 0.0308(4) Uani 1 1 d . .
C10 C 0.4152(2) 0.29294(11) 0.84990(11) 0.0283(4) Uani 1 1 d . .
C11 C 0.0806(2) 0.29957(10) 0.94525(11) 0.0245(4) Uani 1 1 d . .
C12 C -0.0464(2) 0.24601(10) 0.94757(11) 0.0231(4) Uani 1 1 d . .
C13 C -0.1652(2) 0.26931(11) 0.98881(11) 0.0250(4) Uani 1 1 d . .
H13 H -0.2536 0.2351 0.9906 0.03 Uiso 1 1 calc R U
C14 C -0.1509(2) 0.34321(11) 1.02680(11) 0.0269(4) Uani 1 1 d . .
C15 C -0.0245(2) 0.39561(11) 1.02611(12) 0.0324(4) Uani 1 1 d . .
H15 H -0.0183 0.4457 1.0537 0.039 Uiso 1 1 calc R U
C16 C 0.0922(2) 0.37366(11) 0.98462(12) 0.0318(4) Uani 1 1 d . .
H16 H 0.1794 0.4087 0.9829 0.038 Uiso 1 1 calc R U
C17 C 0.3802(2) 0.13782(11) 1.02487(11) 0.0265(4) Uani 1 1 d . .
H17 H 0.4031 0.1924 1.0171 0.032 Uiso 1 1 calc R U
C18 C 0.4699(2) 0.09883(12) 1.09478(12) 0.0315(4) Uani 1 1 d . .
H18 H 0.5534 0.1258 1.1338 0.038 Uiso 1 1 calc R U
C19 C 0.4351(2) 0.01952(12) 1.10650(12) 0.0340(5) Uani 1 1 d . .
H19 H 0.4944 -0.0088 1.154 0.041 Uiso 1 1 calc R U
C20 C 0.3133(2) -0.01802(11) 1.04845(11) 0.0300(4) Uani 1 1 d . .
H20 H 0.2867 -0.0722 1.0559 0.036 Uiso 1 1 calc R U
C21 C 0.2303(2) 0.02444(10) 0.97898(11) 0.0223(4) Uani 1 1 d . .
C22 C 0.1036(2) -0.01032(10) 0.91079(11) 0.0245(4) Uani 1 1 d . .
C23 C 0.0432(2) -0.08718(11) 0.91394(13) 0.0332(4) Uani 1 1 d . .
H23 H 0.0826 -0.1198 0.9616 0.04 Uiso 1 1 calc R U
C24 C -0.0745(2) -0.11577(13) 0.84721(15) 0.0429(6) Uani 1 1 d . .
H24 H -0.1149 -0.1686 0.848 0.051 Uiso 1 1 calc R U
C25 C -0.1320(2) -0.06691(13) 0.77989(15) 0.0437(6) Uani 1 1 d . .
H25 H -0.2138 -0.0851 0.7336 0.052 Uiso 1 1 calc R U
C26 C -0.0691(2) 0.00913(12) 0.78047(13) 0.0348(5) Uani 1 1 d . .
H26 H -0.1104 0.043 0.734 0.042 Uiso 1 1 calc R U
N1 N 0.30315(17) 0.31674(9) 0.89110(9) 0.0268(3) Uani 1 1 d . .
N2 N 0.18619(17) 0.26954(9) 0.89799(9) 0.0253(3) Uani 1 1 d . .
N3 N 0.26256(16) 0.10201(8) 0.96778(9) 0.0218(3) Uani 1 1 d . .
N4 N 0.04793(17) 0.03743(9) 0.84390(9) 0.0256(3) Uani 1 1 d . .
N5 N -0.2786(2) 0.36695(10) 1.06817(10) 0.0333(4) Uani 1 1 d . .
O1 O 0.33552(16) 0.15564(7) 0.82509(8) 0.0326(3) Uani 1 1 d . .
O2 O -0.05064(14) 0.17552(7) 0.91077(8) 0.0257(3) Uani 1 1 d . .
O3 O 0.01813(17) 0.17821(8) 0.75196(8) 0.0367(3) Uani 1 1 d . .
O4 O -0.38825(19) 0.31960(9) 1.07057(10) 0.0453(4) Uani 1 1 d . .
O5 O -0.27068(19) 0.43454(8) 1.09848(9) 0.0430(4) Uani 1 1 d . .
V1 V 0.11477(4) 0.15998(2) 0.84625(2) 0.02494(9) Uani 1 1 d . .

loop_
_atom_site_aniso_label
_atom_site_aniso_U_11
_atom_site_aniso_U_22
_atom_site_aniso_U_33
_atom_site_aniso_U_23
_atom_site_aniso_U_13
_atom_site_aniso_U_12
C1 0.0294(9) 0.0348(11) 0.0280(10) 0.0129(8) 0.0095(8) 0.0120(8)
C2 0.0341(10) 0.0452(12) 0.0310(11) 0.0094(9) 0.0109(8) 0.0170(9)
C3 0.0254(9) 0.0621(14) 0.0254(10) 0.0115(10) 0.0069(8) 0.0122(9)
C4 0.0250(9) 0.0546(13) 0.0228(10) 0.0105(9) 0.0010(7) 0.0039(9)
C5 0.0269(10) 0.0796(18) 0.0275(11) 0.0056(11) 0.0039(8) -0.0089(11)
C6 0.0418(13) 0.0711(17) 0.0359(12) -0.0005(12) 0.0051(10) -0.0235(12)
C7 0.0384(11) 0.0493(13) 0.0382(12) 0.0027(10) 0.0032(9) -0.0112(10)
C8 0.0290(10) 0.0414(12) 0.0328(11) 0.0083(9) 0.0026(8) -0.0017(8)
C9 0.0226(9) 0.0432(12) 0.0240(9) 0.0128(8) 0.0007(7) 0.0059(8)
C10 0.0260(9) 0.0316(10) 0.0266(10) 0.0114(8) 0.0053(7) 0.0089(8)
C11 0.0292(9) 0.0206(9) 0.0242(9) 0.0048(7) 0.0073(7) 0.0073(7)
C12 0.0266(9) 0.0212(9) 0.0202(9) 0.0014(7) 0.0028(7) 0.0065(7)
C13 0.0265(9) 0.0243(9) 0.0231(9) 0.0014(7) 0.0037(7) 0.0056(7)
C14 0.0366(10) 0.0262(9) 0.0189(9) 0.0018(7) 0.0084(7) 0.0092(8)
C15 0.0493(12) 0.0202(9) 0.0296(10) -0.0020(8) 0.0132(9) 0.0036(8)
C16 0.0422(11) 0.0219(9) 0.0335(11) 0.0015(8) 0.0133(9) -0.0007(8)
C17 0.0271(9) 0.0230(9) 0.0284(10) -0.0045(8) 0.0042(7) 0.0018(7)
C18 0.0294(9) 0.0346(11) 0.0268(10) -0.0058(8) -0.0006(8) 0.0041(8)
C19 0.0403(11) 0.0353(11) 0.0238(10) 0.0040(8) 0.0026(8) 0.0145(9)
C20 0.0418(11) 0.0218(9) 0.0276(10) 0.0019(8) 0.0105(8) 0.0074(8)
C21 0.0253(8) 0.0203(9) 0.0236(9) -0.0013(7) 0.0101(7) 0.0042(7)
C22 0.0251(8) 0.0223(9) 0.0284(10) -0.0048(7) 0.0111(7) 0.0025(7)
C23 0.0359(10) 0.0242(10) 0.0439(12) -0.0057(9) 0.0185(9) -0.0021(8)
C24 0.0339(11) 0.0337(11) 0.0659(16) -0.0214(11) 0.0214(11) -0.0107(9)
C25 0.0276(10) 0.0469(13) 0.0540(14) -0.0254(11) 0.0048(9) -0.0014(9)
C26 0.0276(9) 0.0387(11) 0.0340(11) -0.0146(9) -0.0007(8) 0.0082(8)
N1 0.0258(8) 0.0254(8) 0.0287(8) 0.0097(7) 0.0055(6) 0.0062(6)
N2 0.0280(8) 0.0210(7) 0.0280(8) 0.0065(6) 0.0088(6) 0.0064(6)
N3 0.0235(7) 0.0182(7) 0.0238(8) -0.0013(6) 0.0058(6) 0.0032(6)
N4 0.0244(7) 0.0253(8) 0.0266(8) -0.0071(6) 0.0049(6) 0.0055(6)
N5 0.0446(10) 0.0304(9) 0.0259(9) -0.0026(7) 0.0104(7) 0.0114(8)
O1 0.0373(7) 0.0268(7) 0.0378(8) 0.0077(6) 0.0173(6) 0.0120(6)
O2 0.0270(6) 0.0224(6) 0.0275(7) -0.0059(5) 0.0059(5) 0.0032(5)
O3 0.0441(8) 0.0399(8) 0.0263(7) 0.0012(6) 0.0086(6) 0.0178(6)
O4 0.0503(9) 0.0428(9) 0.0520(10) -0.0062(7) 0.0302(8) 0.0005(7)
O5 0.0602(10) 0.0339(8) 0.0374(8) -0.0102(7) 0.0163(7) 0.0130(7)
V1 0.02918(16) 0.02228(16) 0.02336(17) 0.00092(13) 0.00629(12) 0.00891(12)

loop_
_atom_type_symbol
_atom_type_description
_atom_type_scat_dispersion_real
_atom_type_scat_dispersion_imag
_atom_type_scat_source
C C 0.0033 0.0016 'International Tables Vol C Tables 4.2.6.8 and 6.1.1.4'
H H 0 0 'International Tables Vol C Tables 4.2.6.8 and 6.1.1.4'
N N 0.0061 0.0033 'International Tables Vol C Tables 4.2.6.8 and 6.1.1.4'
O O 0.0106 0.006 'International Tables Vol C Tables 4.2.6.8 and 6.1.1.4'
V V 0.3005 0.5294 'International Tables Vol C Tables 4.2.6.8 and 6.1.1.4'

loop_
_geom_angle_atom_site_label_1
_geom_angle_atom_site_label_2
_geom_angle_atom_site_label_3
_geom_angle
O1 C1 C10 123.71(17)
O1 C1 C2 118.09(18)
C10 C1 C2 118.18(18)
C3 C2 C1 121.4(2)
C3 C2 H2 119.3
C1 C2 H2 119.3
C2 C3 C4 122.30(19)
C2 C3 H3 118.9
C4 C3 H3 118.9
C9 C4 C5 119.1(2)
C9 C4 C3 118.93(19)
C5 C4 C3 122.0(2)
C6 C5 C4 121.0(2)
C6 C5 H5 119.5
C4 C5 H5 119.5
C5 C6 C7 119.8(2)
C5 C6 H6 120.1
C7 C6 H6 120.1
C8 C7 C6 120.4(2)
C8 C7 H7 119.8
C6 C7 H7 119.8
C7 C8 C9 121.1(2)
C7 C8 H8 119.5
C9 C8 H8 119.5
C8 C9 C4 118.56(19)
C8 C9 C10 122.14(18)
C4 C9 C10 119.29(19)
N1 C10 C1 126.13(17)
N1 C10 C9 113.96(17)
C1 C10 C9 119.89(17)
C16 C11 C12 121.58(17)
C16 C11 N2 126.24(17)
C12 C11 N2 112.16(15)
O2 C12 C13 121.85(16)
O2 C12 C11 119.52(16)
C13 C12 C11 118.63(16)
C14 C13 C12 118.41(17)
C14 C13 H13 120.8
C12 C13 H13 120.8
C13 C14 C15 123.25(17)
C13 C14 N5 117.41(17)
C15 C14 N5 119.33(16)
C16 C15 C14 118.81(17)
C16 C15 H15 120.6
C14 C15 H15 120.6
C15 C16 C11 119.30(18)
C15 C16 H16 120.3
C11 C16 H16 120.3
N3 C17 C18 122.87(17)
N3 C17 H17 118.6
C18 C17 H17 118.6
C17 C18 C19 118.45(17)
C17 C18 H18 120.8
C19 C18 H18 120.8
C20 C19 C18 119.30(17)
C20 C19 H19 120.4
C18 C19 H19 120.4
C19 C20 C21 119.09(17)
C19 C20 H20 120.5
C21 C20 H20 120.5
N3 C21 C20 121.80(16)
N3 C21 C22 114.19(15)
C20 C21 C22 124.00(16)
N4 C22 C23 121.21(17)
N4 C22 C21 115.85(15)
C23 C22 C21 122.94(17)
C24 C23 C22 119.5(2)
C24 C23 H23 120.2
C22 C23 H23 120.2
C25 C24 C23 119.13(19)
C25 C24 H24 120.4
C23 C24 H24 120.4
C24 C25 C26 118.91(19)
C24 C25 H25 120.5
C26 C25 H25 120.5
N4 C26 C25 122.9(2)
N4 C26 H26 118.6
C25 C26 H26 118.6
N2 N1 C10 120.55(16)
N1 N2 C11 115.50(15)
N1 N2 V1 131.73(12)
C11 N2 V1 112.63(11)
C17 N3 C21 118.46(15)
C17 N3 V1 125.47(12)
C21 N3 V1 116.00(11)
C26 N4 C22 118.31(16)
C26 N4 V1 119.89(13)
C22 N4 V1 121.09(11)
O4 N5 O5 123.22(17)
O4 N5 C14 119.20(16)
O5 N5 C14 117.58(17)
C1 O1 V1 128.20(11)
C12 O2 V1 114.86(11)
O3 V1 O2 103.53(6)
O3 V1 O1 96.95(7)
O2 V1 O1 157.30(6)
O3 V1 N2 105.31(7)
O2 V1 N2 80.48(5)
O1 V1 N2 84.79(6)
O3 V1 N4 95.40(7)
O2 V1 N4 85.21(5)
O1 V1 N4 102.68(5)
N2 V1 N4 157.05(6)
O3 V1 N3 165.25(6)
O2 V1 N3 83.99(5)
O1 V1 N3 78.38(5)
N2 V1 N3 88.31(5)
N4 V1 N3 72.34(5)

loop_
_geom_bond_atom_site_label_1
_geom_bond_atom_site_label_2
_geom_bond_distance
C1 O1 1.296(2)
C1 C10 1.430(3)
C1 C2 1.433(3)
C2 C3 1.353(3)
C2 H2 0.95
C3 C4 1.428(3)
C3 H3 0.95
C4 C9 1.410(3)
C4 C5 1.414(3)
C5 C6 1.374(4)
C5 H5 0.95
C6 C7 1.389(3)
C6 H6 0.95
C7 C8 1.378(3)
C7 H7 0.95
C8 C9 1.407(3)
C8 H8 0.95
C9 C10 1.460(3)
C10 N1 1.353(2)
C11 C16 1.393(3)
C11 C12 1.409(2)
C11 N2 1.412(2)
C12 O2 1.324(2)
C12 C13 1.399(2)
C13 C14 1.380(2)
C13 H13 0.95
C14 C15 1.387(3)
C14 N5 1.466(2)
C15 C16 1.380(3)
C15 H15 0.95
C16 H16 0.95
C17 N3 1.338(2)
C17 C18 1.383(2)
C17 H17 0.95
C18 C19 1.385(3)
C18 H18 0.95
C19 C20 1.380(3)
C19 H19 0.95
C20 C21 1.388(2)
C20 H20 0.95
C21 N3 1.350(2)
C21 C22 1.476(2)
C22 N4 1.353(2)
C22 C23 1.391(3)
C23 C24 1.382(3)
C23 H23 0.95
C24 C25 1.371(3)
C24 H24 0.95
C25 C26 1.380(3)
C25 H25 0.95
C26 N4 1.344(2)
C26 H26 0.95
N1 N2 1.294(2)
N2 V1 2.0533(15)
N3 V1 2.3080(14)
N4 V1 2.1277(15)
N5 O4 1.230(2)
N5 O5 1.233(2)
O1 V1 1.9851(13)
O2 V1 1.9696(13)
O3 V1 1.6036(13)
